data_1008151
loop_
_publ_author_name
'Sabatier, R'
'Vasson, A M'
'Vasson, A'
'Lethuillier, P'
'Soubeyroux, J L'
'Chevalier, R'
'Cousseins, J C'

_publ_section_title
;
Structural and magnetic studies of cesium fluorotitanate (Cs Ti F~4~)
;
_journal_coden_ASTM MRBUAC
_journal_name_full 'Materials Research Bulletin'
_journal_page_first 369
_journal_page_last 377
_journal_paper_doi 10.1016/0025-5408(82)90087-3
_journal_volume 17
_journal_year 1982
_chemical_formula_structural 'Cs Ti F4'
_chemical_formula_sum 'Cs F4 Ti'
_chemical_name_systematic 'Caesium tetrafluorotitanate(III)'
_space_group_IT_number 129
_symmetry_cell_setting tetragonal
_symmetry_space_group_name_Hall '-P 4a 2a'
_symmetry_space_group_name_H-M 'P 4/n m m :2'
_cell_angle_alpha 90
_cell_angle_beta 90
_cell_angle_gamma 90
_cell_formula_units_Z 4
_cell_length_a 7.897(2)
_cell_length_b 7.897(2)
_cell_length_c 6.506(1)
_cell_volume 405.7
_exptl_crystal_density_meas 4.19
_refine_ls_R_factor_all 0.052
_cod_original_sg_symbol_H-M 'P 4/n m m Z'
_cod_database_code 1008151

loop_
_symmetry_equiv_pos_as_xyz
x,y,z
1/2-x,y,z
x,1/2-y,z
1/2-x,1/2-y,z
y,x,z
1/2-y,x,z
y,1/2-x,z
1/2-y,1/2-x,z
-x,-y,-z
1/2+x,-y,-z
-x,1/2+y,-z
1/2+x,1/2+y,-z
-y,-x,-z
1/2+y,-x,-z
-y,1/2+x,-z
1/2+y,1/2+x,-z

loop_
_atom_site_label
_atom_site_type_symbol
_atom_site_symmetry_multiplicity
_atom_site_Wyckoff_symbol
_atom_site_fract_x
_atom_site_fract_y
_atom_site_fract_z
_atom_site_occupancy
_atom_site_attached_hydrogens
_atom_site_calc_flag
Cs1 Cs1+ 2 b 0.75 0.25 0.5 1. 0 d
Cs2 Cs1+ 2 c 0.25 0.25 0.4483(3) 1. 0 d
Ti1 Ti3+ 4 d 0. 0. 0. 1. 0 d
F1 F1- 8 i 0.25 -0.0019(19) 0.0470(16) 1. 0 d
F2 F1- 8 j -0.0295(9) -0.0295(9) 0.2840(15) 1. 0 d

loop_
_atom_type_symbol
_atom_type_oxidation_number
Cs1+ 1.000
Ti3+ 3.000
F1- -1.000
